data_1536640
loop_
_publ_author_name
'Eisenmann, B.'
'Schrod, H.'
'Schaefer, H.'

_publ_section_title
;
 K2 Ge Te4, ein Pertelluridogermanat mit Kettenstruktur
;
_journal_name_full 'Materials Research Bulletin'
_journal_page_first 293
_journal_page_last 298
_journal_volume 19
_journal_year 1984
_chemical_formula_sum 'Ge K2 Te4'
_chemical_name_systematic 'K2 Ge Te4'
_space_group_IT_number 14
_symmetry_space_group_name_Hall '-P 2ybc'
_symmetry_space_group_name_H-M 'P 1 21/c 1'
_cell_angle_alpha 90
_cell_angle_beta 104.8
_cell_angle_gamma 90
_cell_formula_units_Z 4
_cell_length_a 12.703
_cell_length_b 8.68
_cell_length_c 9.829
_cell_volume 1047.810
_citation_journal_id_ASTM MRBUAC
_cod_data_source_file Eisenmann_MRBUAC_1984_625.cif
_cod_data_source_block Ge1K2Te4
_cod_original_cell_volume 1047.81
_cod_original_formula_sum 'Ge1 K2 Te4'
_cod_database_code 1536640

loop_
_symmetry_equiv_pos_as_xyz
x,y,z
-x,y+1/2,-z+1/2
-x,-y,-z
x,-y-1/2,z-1/2

loop_
_atom_site_label
_atom_site_type_symbol
_atom_site_fract_x
_atom_site_fract_y
_atom_site_fract_z
_atom_site_occupancy
_atom_site_U_iso_or_equiv
K2 K+1 0.6543 0.4203 0.3094 1 0.0
Te2 Te-2 0.2007 0.8601 0.4569 1 0.0
Ge1 Ge+4 0.259 0.1314 0.5413 1 0.0
K1 K+1 0.9541 0.0639 0.2829 1 0.0
Te4 Te-1 0.4313 0.2843 0.9558 1 0.0
Te1 Te-1 0.3559 0.031 0.7947 1 0.0
Te3 Te-2 0.8802 0.8383 0.9665 1 0.0
